data_1523447
loop_
_publ_author_name
'Dayan, D.'
'Kimmel, G.'
'Dariel, M.P.'

_publ_section_title
;
 Shear-like transformation in beta-stabilized U-1.5at.% Ga alloy;
 Structure of the intermetallic compound U3Ga5
;
_journal_name_full 'Journal of Nuclear Materials'
_journal_page_first 40
_journal_page_last 45
_journal_volume 135
_journal_year 1985
_chemical_formula_sum 'Ga5 U3'
_space_group_IT_number 63
_symmetry_space_group_name_Hall '-C 2c 2'
_symmetry_space_group_name_H-M 'C m c m'
_cell_angle_alpha 90
_cell_angle_beta 90
_cell_angle_gamma 90
_cell_formula_units_Z 4
_cell_length_a 9.396
_cell_length_b 7.575
_cell_length_c 9.387
_cell_volume 668.117
_citation_journal_id_ASTM JNUMAM
_cod_data_source_file Dayan_JNUMAM_1985_398.cif
_cod_data_source_block Ga5U3
_cod_original_cell_volume 668.1169
_cod_database_code 1523447

loop_
_symmetry_equiv_pos_as_xyz
x,y,z
-x,-y,z+1/2
x,-y,-z
-x,y,-z+1/2
-x,-y,-z
x,y,-z-1/2
-x,y,z
x,-y,z-1/2
x+1/2,y+1/2,z
-x+1/2,-y+1/2,z+1/2
x+1/2,-y+1/2,-z
-x+1/2,y+1/2,-z+1/2
-x+1/2,-y+1/2,-z
x+1/2,y+1/2,-z-1/2
-x+1/2,y+1/2,z
x+1/2,-y+1/2,z-1/2

loop_
_atom_site_label
_atom_site_type_symbol
_atom_site_fract_x
_atom_site_fract_y
_atom_site_fract_z
_atom_site_occupancy
_atom_site_U_iso_or_equiv
Ga3 Ga 0.208 0.284 0.25 1 0.0
U1 U 0 0.632 0.25 1 0.0
Ga2 Ga 0 0.309 0.448 1 0.0
U2 U 0.206 0 0 1 0.0
Ga1 Ga 0 0.18 0.25 1 0.0
